data_7201979
loop_
_publ_author_name
'Wood, Peter A.'
'Francis, Duncan'
'Marshall, William G.'
'Moggach, Stephen A.'
'Parsons, Simon'
'Pidcock, Elna'
'Rohl, Andrew L.'

_publ_section_title
;
 A study of the high-pressure polymorphs of L-serine using ab initio
 structures and PIXEL calculations
;
_journal_issue 9
_journal_name_full CrystEngComm
_journal_page_first 1154
_journal_paper_doi 10.1039/b801571f
_journal_volume 10
_journal_year 2008
_chemical_absolute_configuration syn
_chemical_formula_moiety 'C3 D7 N O3'
_chemical_formula_sum 'C3 D7 N O3'
_chemical_formula_weight 112.11
_chemical_name_common L-serine-d7
_chemical_name_systematic
;
L-serine-d7
;
_space_group_IT_number 19
_symmetry_cell_setting orthorhombic
_symmetry_Int_Tables_number 19
_symmetry_space_group_name_Hall 'P 2ac 2ab'
_symmetry_space_group_name_H-M 'P 21 21 21'
_cell_angle_alpha 90
_cell_angle_beta 90
_cell_angle_gamma 90
_cell_formula_units_Z 4
_cell_length_a 6.76267(42)
_cell_length_b 9.60731(70)
_cell_length_c 5.58248(37)
_cell_measurement_pressure 6280000
_cell_measurement_temperature 298
_cell_volume 362.70(4)
_diffrn_ambient_temperature 298
_diffrn_detector 'ZnS scintillator'
_diffrn_detector_type custom
_diffrn_measurement_device_type 'HiPr/PEARL, ISIS'
_diffrn_radiation_probe neutron
_diffrn_radiation_type Neutron
_diffrn_reflns_limit_h_max 11
_diffrn_reflns_limit_h_min 0
_diffrn_reflns_limit_k_max 16
_diffrn_reflns_limit_k_min 0
_diffrn_reflns_limit_l_max 9
_diffrn_reflns_limit_l_min 0
_diffrn_reflns_number 1040
_diffrn_source 'Pulsed neutron source'
_exptl_absorpt_correction_type empirical
_exptl_absorpt_process_details
;
Calculated using custom ISIS software.
;
_exptl_crystal_density_diffrn 2.053
_exptl_crystal_density_method 'not measured'
_pd_char_colour Colourless
_pd_char_particle_morphology Block
_pd_instr_dist_spec/detc 600
_pd_instr_dist_src/spec 12600
_pd_instr_location 'ISIS, Rutherford Appleton Laboratory'
_pd_meas_2theta_fixed 90
_pd_meas_scan_method Time-of-flight
_pd_proc_info_data_reduction
;
Custom ISIS software
;
_pd_proc_info_excluded_regions
;
excluded short TOF region above

;
_pd_proc_ls_background_function 'Chebychev polynomial'
_pd_proc_ls_pref_orient_corr
;
Modelling of preferred orientation was found to be unnecessary.
;
_pd_proc_ls_profile_function
;
Voigt function convoluted with a back-to-back double exponential.
;
_pd_proc_ls_prof_R_factor 3.202
_pd_proc_ls_prof_wR_factor 2.552
_pd_spec_mounting 'TiZr Capsule'
_pd_spec_mount_mode transmission
_refine_ls_extinction_method none
_refine_ls_goodness_of_fit_all 1.360
_refine_ls_hydrogen_treatment refxyz
_refine_ls_matrix_type sparse
_refine_ls_number_parameters 273
_refine_ls_number_restraints 0
_refine_ls_shift/su_max <0.001
_refine_ls_weighting_scheme sigma
_cod_data_source_file b801571f.txt
_cod_data_source_block serine60T
_cod_depositor_comments
;
The following automatic conversions were performed:
'_symmetry_cell_setting' value 'Orthorhombic' changed to 'orthorhombic'
according to '/home/saulius/struct/CIF-dictionaries/cif_core.dic'
dictionary named 'cif_core.dic' version 2.4.1 from 2010-06-29.

Automatic conversion script
Id: cif_fix_enum 1527 2010-12-29 10:47:43Z saulius 
;
_cod_original_cell_volume 362.699(42)
_cod_original_sg_symbol_H-M P212121
_cod_database_code 7201979

loop_
_symmetry_equiv_pos_as_xyz
'-x, y+1/2, -z+1/2'
'-x+1/2, -y, z+1/2'
'x, y, z'
'x+1/2, -y+1/2, -z'

loop_
_atom_site_label
_atom_site_type_symbol
_atom_site_symmetry_multiplicity
_atom_site_fract_x
_atom_site_fract_y
_atom_site_fract_z
_atom_site_occupancy
_atom_site_B_iso_or_equiv
C1 C 0 0.85842(36) 0.78310(51) 0.46473(68) 1 0.933(19)
C2 C 0 0.90941(67) 0.75086(63) 0.7187(11) 1 0.933(19)
C3 C 0 0.8808(12) 0.59515(94) 0.7732(16) 1 0.933(19)
N1 N 0 0.77620(95) 0.83485(77) 0.8836(16) 1 0.933(19)
O1 O 0 0.78140(85) 0.89581(72) 0.4244(15) 1 0.933(19)
O2 O 0 0.89613(87) 0.69374(73) 0.3011(16) 1 0.933(19)
O3 O 0 0.6706(15) 0.5733(12) 0.7776(19) 1 0.933(19)
D1 D 0 1.0625(10) 0.77673(82) 0.7587(16) 1 1.400(28)
D2 D 0 0.9470(17) 0.5689(13) 0.9450(20) 1 1.400(28)
D3 D 0 0.9503(14) 0.5320(11) 0.6351(20) 1 1.400(28)
D4 D 0 0.6318(11) 0.80660(87) 0.8542(19) 1 1.400(28)
D5 D 0 0.8142(15) 0.8147(11) 1.0583(19) 1 1.400(28)
D6 D 0 0.7945(11) 0.93886(86) 0.8475(19) 1 1.400(28)
D7 D 0 0.6362(21) 0.4732(15) 0.8071(27) 1 1.400(28)

loop_
_atom_type_symbol
_atom_type_description
_atom_type_scat_dispersion_real
_atom_type_scat_dispersion_imag
_atom_type_scat_source
C C 0.0000 0.0000 'International Tables Vol C Tables 4.2.6.8 and 6.1.1.4'
H H 0.0000 0.0000 'International Tables Vol C Tables 4.2.6.8 and 6.1.1.4'
N N 0.0000 0.0000 'International Tables Vol C Tables 4.2.6.8 and 6.1.1.4'
O O 0.0000 0.0000 'International Tables Vol C Tables 4.2.6.8 and 6.1.1.4'
